data_7713387
loop_
_publ_author_name
'Gioftsidou, Dimitra K.'
'Landrou, Georgios'
'Tzatza, Charikleia'
'Hatzidimitriou, Antonios'
'Orfanos, Emmanouil'
'Charalambidis, Georgios'
'Ladomenou, Kalliopi'
'Coutsolelos, Athanassios G.'
'Angaridis, Panagiotis A.'

_publ_section_title
;
 Light-induced hydrogen production from water using nickel(II) catalysts
 and N-doped carbon-dot photosensitizers: catalytic efficiency enhancement
 by increase of catalyst nuclearity.
;
_journal_name_full 'Dalton transactions (Cambridge, England : 2003)'
_journal_paper_doi 10.1039/d3dt01052j
_journal_year 2023
_chemical_formula_moiety 'C81 H102 Cl18 N24 Ni6 S12'
_chemical_formula_sum 'C81 H102 Cl18 N24 Ni6 S12'
_chemical_formula_weight 2787.06
_space_group_IT_number 148
_space_group_name_Hall '-R 3'
_space_group_name_H-M_alt 'R -3 :H'
_symmetry_cell_setting trigonal
_symmetry_space_group_name_H-M 'R -3 :H'
_atom_sites_solution_hydrogens difmap
_atom_sites_solution_primary other
_audit_update_record
;
2022-11-08 deposited with the CCDC.	2023-06-23 downloaded from the CCDC.
;
_cell_angle_alpha 90
_cell_angle_beta 90
_cell_angle_gamma 120
_cell_formula_units_Z 3
_cell_length_a 18.2867(10)
_cell_length_b 18.2867(10)
_cell_length_c 32.7273(19)
_cell_measurement_reflns_used 225
_cell_measurement_temperature 295
_cell_measurement_theta_max 20
_cell_measurement_theta_min 10
_cell_volume 9477.9(9)
_computing_cell_refinement 'Apex2 (Bruker AXS, 2006)'
_computing_data_collection 'Apex2 (Bruker AXS, 2006)'
_computing_data_reduction 'USER DEFINED DATA REDUCTION'
_computing_molecular_graphics 'CAMERON (Watkin et al., 1996)'
_computing_publication_material 'CRYSTALS (Betteridge et al., 2003)'
_computing_structure_refinement 'CRYSTALS (Betteridge et al., 2003)'
_computing_structure_solution 'Superflip (Palatinus & Chapuis, 2007)'
_diffrn_ambient_temperature 295
_diffrn_measured_fraction_theta_full 0.996
_diffrn_measured_fraction_theta_max 0.996
_diffrn_measurement_device Area
_diffrn_measurement_device_type 'Bruker Kappa Apex2'
_diffrn_measurement_method '\f & \w scans'
_diffrn_radiation_monochromator graphite
_diffrn_radiation_type 'Mo K\a'
_diffrn_radiation_wavelength 0.71073
_diffrn_reflns_av_R_equivalents 0.017
_diffrn_reflns_limit_h_max 22
_diffrn_reflns_limit_h_min -15
_diffrn_reflns_limit_k_max 22
_diffrn_reflns_limit_k_min -21
_diffrn_reflns_limit_l_max 39
_diffrn_reflns_limit_l_min -39
_diffrn_reflns_number 17392
_diffrn_reflns_theta_full 25.825
_diffrn_reflns_theta_max 25.825
_diffrn_reflns_theta_min 1.428
_diffrn_standards_number 0
_exptl_absorpt_coefficient_mu 1.503
_exptl_absorpt_correction_T_max 0.81
_exptl_absorpt_correction_T_min 0.74
_exptl_absorpt_correction_type numerical
_exptl_absorpt_process_details
; 
 Analytical Absorption (De Meulenaer & Tompa, 1965) 
;
_exptl_crystal_colour blue
_exptl_crystal_density_diffrn 1.465
_exptl_crystal_density_method 'not measured'
_exptl_crystal_description prism
_exptl_crystal_F_000 4266
_exptl_crystal_size_max 0.210
_exptl_crystal_size_mid 0.200
_exptl_crystal_size_min 0.140
_refine_diff_density_max 0.90
_refine_diff_density_min -0.52
_refine_ls_extinction_method None
_refine_ls_goodness_of_fit_ref 0.9998
_refine_ls_hydrogen_treatment mixed
_refine_ls_matrix_type full
_refine_ls_number_parameters 204
_refine_ls_number_reflns 3015
_refine_ls_number_restraints 17
_refine_ls_R_factor_all 0.0770
_refine_ls_R_factor_gt 0.0594
_refine_ls_shift/su_max 0.0006560
_refine_ls_shift/su_mean 0.0000242
_refine_ls_structure_factor_coef Fsqd
_refine_ls_weighting_details
;
 Method, part 1, Chebychev polynomial, (Watkin, 1994, Prince, 1982) 
 [weight] = 1.0/[A~0~*T~0~(x)+A~1~*T~1~(x) ... +A~n-1~]*T~n-1~(x)] 
 where A~i~ are the Chebychev coefficients listed below and x= Fcalc/Fmax 
 Method = Robust Weighting (Prince, 1982) 
 W = [weight] * [1-(deltaF/6*sigmaF)^2^]^2^ 
 A~i~ are: 
 5.02 6.35 1.94 
;
_refine_ls_weighting_scheme calc
_refine_ls_wR_factor_all 0.1357
_refine_ls_wR_factor_gt 0.1308
_refine_ls_wR_factor_ref 0.1308
_reflns_limit_h_max 11
_reflns_limit_h_min -22
_reflns_limit_k_max 22
_reflns_limit_k_min 0
_reflns_limit_l_max 39
_reflns_limit_l_min 0
_reflns_number_gt 3015
_reflns_number_total 4067
_reflns_threshold_expression I>2.0\s(I)
_oxford_diffrn_Wilson_B_factor 3.10
_oxford_diffrn_Wilson_scale 741.38
_oxford_refine_ls_r_factor_ref 0.0594
_oxford_refine_ls_scale 0.047967(11)
_oxford_reflns_number_all 4055
_oxford_reflns_threshold_expression_ref I>2.0\s(I)
_cod_data_source_file d3dt01052j2.cif
_cod_data_source_block I_CCDC7
_cod_depositor_comments
;
The following automatic conversions were performed:

data item '_atom_sites_solution_primary' value 'Other' was changed to
'other' in accordance with the
/home/data/users/saulius/crontab/automatic-downloads/rss-feeds/RSC/lib/dictionaries/cif_core.dic
dictionary named 'cif_core.dic' version 2.4.2 last updated on
2011-04-26.

Automatic conversion script
Id: cif_fix_values 8170 2020-07-09 18:12:32Z antanas 
;
_cod_original_cell_volume 9477.9(11)
_cod_original_sg_symbol_H-M 'R -3 '
_cod_database_code 7713387

loop_
_symmetry_equiv_pos_as_xyz
x,y,z
-x,-y,-z
x+1/3,y+2/3,z+2/3
-x+1/3,-y+2/3,-z+2/3
x+2/3,y+1/3,z+1/3
-x+2/3,-y+1/3,-z+1/3
-y,x-y,z
y,-x+y,-z
-y+1/3,x-y+2/3,z+2/3
y+1/3,-x+y+2/3,-z+2/3
-y+2/3,x-y+1/3,z+1/3
y+2/3,-x+y+1/3,-z+1/3
-x+y,-x,z
x-y,x,-z
-x+y+1/3,-x+2/3,z+2/3
x-y+1/3,x+2/3,-z+2/3
-x+y+2/3,-x+1/3,z+1/3
x-y+2/3,x+1/3,-z+1/3

loop_
_atom_site_label
_atom_site_type_symbol
_atom_site_fract_x
_atom_site_fract_y
_atom_site_fract_z
_atom_site_U_iso_or_equiv
_atom_site_occupancy
_atom_site_adp_type
_atom_site_refinement_flags_posn
_atom_site_refinement_flags_adp
_atom_site_refinement_flags_occupancy
_atom_site_disorder_assembly
_atom_site_disorder_group
_atom_site_attached_hydrogens
Ni1 Ni 0.21348(4) 0.16003(4) 0.504992(19) 0.0360 1.0000 Uani . . . . . .
S1 S 0.17442(8) 0.25352(7) 0.54059(4) 0.0404 1.0000 Uani . . . . . .
S2 S 0.12966(7) 0.03008(7) 0.54357(4) 0.0362 1.0000 Uani . . . . . .
N1 N 0.2922(3) 0.2874(3) 0.48811(14) 0.0461 1.0000 Uani . . . . . .
N2 N 0.2844(3) 0.4074(3) 0.51252(17) 0.0626 1.0000 Uani . . . . . .
N3 N 0.2811(3) 0.1536(3) 0.55532(13) 0.0430 1.0000 Uani . . . . . .
N4 N 0.2343(3) 0.0401(3) 0.60348(14) 0.0557 1.0000 Uani . . . . . .
C1 C 0.2601(3) 0.3252(3) 0.51123(17) 0.0461 1.0000 Uani . . . . . .
C2 C 0.3583(4) 0.3366(4) 0.4631(2) 0.0592 1.0000 Uani . . . . . .
C3 C 0.3888(4) 0.4231(4) 0.4625(2) 0.0716 1.0000 Uani D . . . . .
C4 C 0.3527(4) 0.4579(4) 0.4872(2) 0.0733 1.0000 Uani D . . . . .
C5 C 0.3953(4) 0.2958(4) 0.4386(2) 0.0707 1.0000 Uani . . . . . .
C6 C 0.3815(6) 0.5499(4) 0.4884(3) 0.1071 1.0000 Uani . . . . . .
C7 C 0.2233(3) 0.0780(3) 0.57155(16) 0.0418 1.0000 Uani . . . . . .
C8 C 0.3569(4) 0.1964(4) 0.57436(16) 0.0561 1.0000 Uani D . . . . .
C9 C 0.3722(5) 0.1581(5) 0.60734(19) 0.0722 1.0000 Uani D . . . . .
C10 C 0.3112(5) 0.0810(5) 0.6215(2) 0.0649 1.0000 Uani . . . . . .
C11 C 0.4214(4) 0.2810(5) 0.5588(2) 0.0810 1.0000 Uani . . . . . .
C12 C 0.3257(6) 0.0376(6) 0.6567(2) 0.0907 1.0000 Uani . . . . . .
C13 C 0.6882(5) 0.5248(7) 0.3915(3) 0.171(5) 1.0000 Uiso D . . . . .
C14 C 0.0834(9) 0.1835(8) 0.6776(3) 0.156(9) 0.5000 Uiso D . . . . .
Cl1 Cl 0.5949(3) 0.5186(3) 0.39191(14) 0.1889(15) 1.0000 Uiso D U . . . .
Cl2 Cl 0.7353(6) 0.5597(6) 0.3473(3) 0.196(2) 0.5000 Uiso D U . . 2 .
Cl3 Cl 0.6750(6) 0.4292(6) 0.3957(3) 0.198(2) 0.5000 Uiso D U . . 1 .
Cl4 Cl 0.1102(6) 0.1496(5) 0.6369(2) 0.173(3) 0.5000 Uiso D U . . . .
Cl5 Cl 0.1625(11) 0.2745(8) 0.6931(5) 0.182(3) 0.2500 Uiso D U . . 1 .
Cl6 Cl 0.0583(10) 0.1131(9) 0.7138(4) 0.179(3) 0.2500 Uiso D U . . 2 .
H31 H 0.4340 0.4575 0.4451 0.0771 1.0000 Uiso R . . . . .
H51 H 0.4079 0.2612 0.4557 0.0960 1.0000 Uiso R . . . . .
H52 H 0.4457 0.3382 0.4264 0.0959 1.0000 Uiso R . . . . .
H53 H 0.3573 0.2618 0.4178 0.0955 1.0000 Uiso R . . . . .
H61 H 0.4371 0.5815 0.4768 0.1340 1.0000 Uiso R . . . . .
H62 H 0.3831 0.5657 0.5167 0.1338 1.0000 Uiso R . . . . .
H63 H 0.3423 0.5608 0.4735 0.1338 1.0000 Uiso R . . . . .
H91 H 0.4252 0.1863 0.6193 0.0751 1.0000 Uiso R . . . . .
H111 H 0.4476 0.2758 0.5341 0.1090 1.0000 Uiso R . . . . .
H112 H 0.3953 0.3148 0.5540 0.1087 1.0000 Uiso R . . . . .
H113 H 0.4638 0.3072 0.5791 0.1090 1.0000 Uiso R . . . . .
H121 H 0.3232 0.0618 0.6822 0.1229 1.0000 Uiso R . . . . .
H122 H 0.2843 -0.0217 0.6566 0.1231 1.0000 Uiso R . . . . .
H123 H 0.3807 0.0440 0.6536 0.1229 1.0000 Uiso R . . . . .
H141 H 0.0310 0.1837 0.6722 0.1561 0.5000 Uiso R . . . . .
H131 H 0.7227 0.5604 0.4129 0.1939 1.0000 Uiso R . . . . .
H132 H 0.6803 0.4699 0.3958 0.1917 0.5000 Uiso R . . . 2 .
H133 H 0.7160 0.5488 0.3663 0.1917 0.5000 Uiso . . . . 1 .
H142 H 0.0722 0.1437 0.6988 0.1843 0.2500 Uiso R . . . 1 .
H143 H 0.1280 0.2374 0.6861 0.1843 0.2500 Uiso . . . . 2 .

loop_
_atom_site_aniso_label
_atom_site_aniso_U_11
_atom_site_aniso_U_22
_atom_site_aniso_U_33
_atom_site_aniso_U_23
_atom_site_aniso_U_13
_atom_site_aniso_U_12
Ni1 0.0263(3) 0.0297(3) 0.0482(4) 0.0011(3) -0.0002(3) 0.0113(3)
S1 0.0328(6) 0.0278(6) 0.0536(7) -0.0037(5) 0.0016(5) 0.0098(5)
S2 0.0257(5) 0.0286(6) 0.0512(7) 0.0027(5) 0.0063(5) 0.0112(5)
N1 0.028(2) 0.039(2) 0.061(3) 0.003(2) -0.0017(19) 0.0084(18)
N2 0.057(3) 0.035(3) 0.081(4) 0.003(2) 0.004(3) 0.012(2)
N3 0.038(2) 0.033(2) 0.052(3) -0.0025(18) -0.0030(19) 0.0139(19)
N4 0.066(3) 0.052(3) 0.048(3) 0.003(2) -0.003(2) 0.028(3)
C1 0.035(3) 0.024(2) 0.059(3) 0.007(2) -0.004(2) 0.000(2)
C2 0.038(3) 0.048(3) 0.073(4) 0.005(3) -0.004(3) 0.006(3)
C3 0.048(4) 0.048(4) 0.091(5) 0.017(3) 0.010(3) 0.003(3)
C4 0.059(4) 0.034(3) 0.102(6) 0.015(3) 0.003(4) 0.004(3)
C5 0.044(3) 0.068(4) 0.091(5) 0.023(4) 0.029(3) 0.022(3)
C6 0.093(6) 0.035(4) 0.147(8) 0.013(4) 0.030(6) -0.003(4)
C7 0.038(3) 0.046(3) 0.047(3) -0.007(2) -0.008(2) 0.025(2)
C8 0.045(3) 0.059(4) 0.050(3) -0.005(3) -0.007(3) 0.015(3)
C9 0.061(4) 0.085(5) 0.070(4) -0.014(4) -0.022(3) 0.036(4)
C10 0.071(4) 0.074(4) 0.056(4) 0.000(3) -0.009(3) 0.041(4)
C11 0.055(4) 0.075(5) 0.069(4) 0.002(4) -0.017(3) 0.001(3)
C12 0.097(6) 0.096(6) 0.080(5) 0.009(4) -0.025(5) 0.048(5)

loop_
_atom_type_symbol
_atom_type_scat_dispersion_real
_atom_type_scat_dispersion_imag
_atom_type_scat_Cromer_Mann_a1
_atom_type_scat_Cromer_Mann_b1
_atom_type_scat_Cromer_Mann_a2
_atom_type_scat_Cromer_Mann_b2
_atom_type_scat_Cromer_Mann_a3
_atom_type_scat_Cromer_Mann_b3
_atom_type_scat_Cromer_Mann_a4
_atom_type_scat_Cromer_Mann_b4
_atom_type_scat_Cromer_Mann_c
_atom_type_scat_source
C 0.0033 0.0016 2.3100 20.8439 1.0200 10.2075 1.5886 0.5687 0.8650 51.6512 0.2156 'International Tables Vol C 4.2.6.8 and 6.1.1.4'
H 0.0000 0.0000 0.4930 10.5109 0.3229 26.1257 0.1402 3.1424 0.0408 57.7998 0.0030 'International Tables Vol C 4.2.6.8 and 6.1.1.4'
N 0.0061 0.0033 12.2126 0.0057 3.1322 9.8933 2.0125 28.9975 1.1663 0.5826 -11.5290 'International Tables Vol C 4.2.6.8 and 6.1.1.4'
O 0.0106 0.0060 3.0485 13.2771 2.2868 5.7011 1.5463 0.3239 0.8670 32.9089 0.2508 'International Tables Vol C 4.2.6.8 and 6.1.1.4'
S 0.1246 0.1234 6.9053 1.4679 5.2034 22.2151 1.4379 0.2536 1.5863 56.1720 0.8669 'International Tables Vol C 4.2.6.8 and 6.1.1.4'
Cl 0.1484 0.1585 11.4604 0.0104 7.1964 1.1662 6.2556 18.5194 1.6455 47.7784 -9.5574 'International Tables Vol C 4.2.6.8 and 6.1.1.4'
Ni 0.3393 1.1124 12.8376 3.8785 7.2920 0.2565 4.4438 12.1763 2.3800 66.3421 1.0341 'International Tables Vol C 4.2.6.8 and 6.1.1.4'

loop_
_geom_angle_atom_site_label_1
_geom_angle_site_symmetry_1
_geom_angle_atom_site_label_2
_geom_angle_site_symmetry_2
_geom_angle_atom_site_label_3
_geom_angle_site_symmetry_3
_geom_angle
_geom_angle_publ_flag
S1 8_556 Ni1 . S2 14_556 86.87(4) yes
S1 8_556 Ni1 . S1 . 170.78(4) yes
S2 14_556 Ni1 . S1 . 87.43(4) yes
S1 8_556 Ni1 . S2 . 87.64(4) yes
S2 14_556 Ni1 . S2 . 93.78(6) yes
S1 . Ni1 . S2 . 99.97(5) yes
S1 8_556 Ni1 . N1 . 105.16(13) yes
S2 14_556 Ni1 . N1 . 96.54(12) yes
S1 . Ni1 . N1 . 68.32(13) yes
S2 . Ni1 . N1 . 163.93(13) yes
S1 8_556 Ni1 . N3 . 94.68(12) yes
S2 14_556 Ni1 . N3 . 162.50(12) yes
S1 . Ni1 . N3 . 92.94(12) yes
S2 . Ni1 . N3 . 68.90(12) yes
N1 . Ni1 . N3 . 99.85(16) yes
Ni1 14_556 S1 . Ni1 . 92.09(5) yes
Ni1 14_556 S1 . C1 . 103.07(19) yes
Ni1 . S1 . C1 . 78.28(19) yes
Ni1 8_556 S2 . Ni1 . 92.51(4) yes
Ni1 8_556 S2 . C7 . 100.53(17) yes
Ni1 . S2 . C7 . 78.52(18) yes
Ni1 . N1 . C1 . 100.8(3) yes
Ni1 . N1 . C2 . 141.1(4) yes
C1 . N1 . C2 . 118.1(5) yes
C1 . N2 . C4 . 114.2(5) yes
Ni1 . N3 . C7 . 100.5(3) yes
Ni1 . N3 . C8 . 142.2(4) yes
C7 . N3 . C8 . 117.3(4) yes
C7 . N4 . C10 . 116.2(5) yes
S1 . C1 . N1 . 112.6(4) yes
S1 . C1 . N2 . 119.7(5) yes
N1 . C1 . N2 . 127.7(5) yes
N1 . C2 . C3 . 118.7(6) yes
N1 . C2 . C5 . 118.3(5) yes
C3 . C2 . C5 . 123.0(6) yes
C2 . C3 . C4 . 120.2(6) yes
C2 . C3 . H31 . 119.3 no
C4 . C3 . H31 . 120.5 no
N2 . C4 . C3 . 121.2(5) yes
N2 . C4 . C6 . 115.2(6) yes
C3 . C4 . C6 . 123.6(6) yes
C2 . C5 . H51 . 109.9 no
C2 . C5 . H52 . 108.8 no
H51 . C5 . H52 . 109.2 no
C2 . C5 . H53 . 110.8 no
H51 . C5 . H53 . 108.9 no
H52 . C5 . H53 . 109.2 no
C4 . C6 . H61 . 109.9 no
C4 . C6 . H62 . 107.7 no
H61 . C6 . H62 . 109.4 no
C4 . C6 . H63 . 109.8 no
H61 . C6 . H63 . 110.2 no
H62 . C6 . H63 . 109.7 no
S2 . C7 . N3 . 112.1(4) yes
S2 . C7 . N4 . 121.3(4) yes
N3 . C7 . N4 . 126.6(5) yes
N3 . C8 . C9 . 118.2(5) yes
N3 . C8 . C11 . 119.5(5) yes
C9 . C8 . C11 . 122.3(6) yes
C8 . C9 . C10 . 121.1(6) yes
C8 . C9 . H91 . 117.8 no
C10 . C9 . H91 . 121.1 no
C9 . C10 . N4 . 120.6(6) yes
C9 . C10 . C12 . 122.5(6) yes
N4 . C10 . C12 . 116.9(6) yes
C8 . C11 . H111 . 110.9 no
C8 . C11 . H112 . 109.4 no
H111 . C11 . H112 . 110.8 no
C8 . C11 . H113 . 108.0 no
H111 . C11 . H113 . 108.3 no
H112 . C11 . H113 . 109.3 no
C10 . C12 . H121 . 111.4 no
C10 . C12 . H122 . 110.4 no
H121 . C12 . H122 . 109.2 no
C10 . C12 . H123 . 108.0 no
H121 . C12 . H123 . 108.9 no
H122 . C12 . H123 . 108.9 no
Cl1 . C13 . Cl3 . 109.1(7) yes
Cl1 . C13 . H131 . 110.5 no
Cl3 . C13 . H131 . 111.1 no
Cl1 . C13 . H133 . 109.5 no
Cl3 . C13 . H133 . 108.8 no
H131 . C13 . H133 . 107.7 no
Cl4 . C14 . Cl5 . 110.8(8) yes
Cl4 . C14 . H141 . 109.5 no
Cl5 . C14 . H141 . 114.8 no
Cl4 . C14 . H142 . 107.1 no
Cl5 . C14 . H142 . 107.0 no
H141 . C14 . H142 . 107.3 no

loop_
_geom_bond_atom_site_label_1
_geom_bond_site_symmetry_1
_geom_bond_atom_site_label_2
_geom_bond_site_symmetry_2
_geom_bond_distance
_geom_bond_publ_flag
Ni1 . S1 8_556 2.4566(14) yes
Ni1 . S2 14_556 2.4526(13) yes
Ni1 . S1 . 2.4519(14) yes
Ni1 . S2 . 2.4387(13) yes
Ni1 . N1 . 2.110(4) yes
Ni1 . N3 . 2.098(4) yes
S1 . C1 . 1.744(5) yes
S2 . C7 . 1.742(5) yes
N1 . C1 . 1.343(7) yes
N1 . C2 . 1.360(7) yes
N2 . C1 . 1.338(7) yes
N2 . C4 . 1.394(8) yes
N3 . C7 . 1.360(7) yes
N3 . C8 . 1.355(7) yes
N4 . C7 . 1.325(7) yes
N4 . C10 . 1.353(8) yes
C2 . C3 . 1.390(9) yes
C2 . C5 . 1.471(9) yes
C3 . C4 . 1.383(5) yes
C3 . H31 . 0.939 no
C4 . C6 . 1.491(9) yes
C5 . H51 . 0.955 no
C5 . H52 . 0.946 no
C5 . H53 . 0.949 no
C6 . H61 . 0.961 no
C6 . H62 . 0.967 no
C6 . H63 . 0.968 no
C8 . C9 . 1.389(4) yes
C8 . C11 . 1.490(8) yes
C9 . C10 . 1.369(9) yes
C9 . H91 . 0.928 no
C10 . C12 . 1.496(9) yes
C11 . H111 . 0.968 no
C11 . H112 . 0.965 no
C11 . H113 . 0.949 no
C12 . H121 . 0.956 no
C12 . H122 . 0.963 no
C12 . H123 . 0.958 no
C13 . Cl1 . 1.653(5) yes
C13 . Cl3 . 1.646(5) yes
C13 . H131 . 0.950 no
C13 . H133 . 0.951 no
C14 . Cl4 . 1.642(5) yes
C14 . Cl5 . 1.648(5) yes
C14 . H141 . 0.977 no
C14 . H142 . 0.950 no

loop_
_geom_hbond_atom_site_label_D
_geom_hbond_site_symmetry_D
_geom_hbond_atom_site_label_H
_geom_hbond_site_symmetry_H
_geom_hbond_atom_site_label_A
_geom_hbond_site_symmetry_A
_geom_hbond_angle_DHA
_geom_hbond_distance_DH
_geom_hbond_distance_HA
_geom_hbond_distance_DA
_geom_hbond_publ_flag
C13 . H131 . N2 2_666 141 0.95 2.53 3.323(11) yes
